data_2217738
loop_
_publ_author_name
'Lorenzini, Fabio'
'Patrick, Brian O.'
'James, Brian R.'

_publ_section_title
;
 <i>trans</i>-Carbonylchloridobis(tri-<i>p</i>-tolylphosphine)rhodium(I)
 acetone solvate
;
_journal_coeditor_code CI2547
_journal_issue 3
_journal_name_full 'Acta Crystallographica Section E'
_journal_page_first m464
_journal_page_last m465
_journal_paper_doi 10.1107/S1600536808003528
_journal_volume 64
_journal_year 2008
_chemical_formula_iupac '[Rh Cl (C21 H21 P)2 (C O)] , C3 H6 O'
_chemical_formula_moiety 'C43 H42 Cl O1 P2 Rh , C3 H6 O'
_chemical_formula_sum 'C46 H48 Cl O2 P2 Rh'
_chemical_formula_weight 833.14
_chemical_name_systematic
;<i>trans</i>-Carbonylchloridobis(tri-<i>p</i>-tolylphosphine)rhodium(I)
 acetone
solvate
;
_space_group_IT_number 2
_symmetry_cell_setting triclinic
_symmetry_space_group_name_Hall '-P 1'
_symmetry_space_group_name_H-M 'P -1'
_atom_sites_solution_hydrogens geom
_atom_sites_solution_primary direct
_atom_sites_solution_secondary difmap
_audit_creation_method SHELXL97
_cell_angle_alpha 70.852(7)
_cell_angle_beta 84.790(7)
_cell_angle_gamma 71.012(6)
_cell_formula_units_Z 2
_cell_length_a 10.784(2)
_cell_length_b 12.859(3)
_cell_length_c 17.086(3)
_cell_measurement_reflns_used 5165
_cell_measurement_temperature 173(2)
_cell_measurement_theta_max 24.96
_cell_measurement_theta_min 2.48
_cell_volume 2116.1(7)
_computing_cell_refinement 'APEX2 (Bruker, 2006)'
_computing_data_collection 'APEX2 (Bruker, 2006)'
_computing_data_reduction 'SAINT (Bruker, 2005)'
_computing_molecular_graphics 'ORTEP-3 for Windows (Farrugia, 1997)'
_computing_publication_material 'WinGX (Farrugia, 1999)'
_computing_structure_refinement 'SHELXL97 (Sheldrick, 2008)'
_computing_structure_solution 'SIR97 (Altomare <i>et al.</i>,  1999)'
_diffrn_ambient_temperature 173(2)
_diffrn_measured_fraction_theta_full 0.989
_diffrn_measured_fraction_theta_max 0.989
_diffrn_measurement_device_type 'Bruker X8 APEXII'
_diffrn_measurement_method 'area detector'
_diffrn_radiation_monochromator graphite
_diffrn_radiation_source 'fine-focus sealed tube'
_diffrn_radiation_type MoK\a
_diffrn_radiation_wavelength 0.71073
_diffrn_reflns_av_R_equivalents 0.0632
_diffrn_reflns_av_sigmaI/netI 0.0794
_diffrn_reflns_limit_h_max 14
_diffrn_reflns_limit_h_min -14
_diffrn_reflns_limit_k_max 16
_diffrn_reflns_limit_k_min -16
_diffrn_reflns_limit_l_max 22
_diffrn_reflns_limit_l_min -17
_diffrn_reflns_number 31662
_diffrn_reflns_theta_full 27.80
_diffrn_reflns_theta_max 27.80
_diffrn_reflns_theta_min 1.77
_diffrn_standards_number 0
_exptl_absorpt_coefficient_mu 0.578
_exptl_absorpt_correction_T_max 0.960
_exptl_absorpt_correction_T_min 0.683
_exptl_absorpt_correction_type multi-scan
_exptl_absorpt_process_details '(SADABS; Bruker, 2003)'
_exptl_crystal_colour yellow
_exptl_crystal_density_diffrn 1.308
_exptl_crystal_density_method 'not measured'
_exptl_crystal_description prism
_exptl_crystal_F_000 864
_exptl_crystal_size_max 0.25
_exptl_crystal_size_mid 0.10
_exptl_crystal_size_min 0.07
_refine_diff_density_max 0.480
_refine_diff_density_min -0.436
_refine_ls_extinction_coef 0
_refine_ls_extinction_method none
_refine_ls_goodness_of_fit_ref 0.999
_refine_ls_hydrogen_treatment constr
_refine_ls_matrix_type full
_refine_ls_number_parameters 477
_refine_ls_number_reflns 9909
_refine_ls_number_restraints 0
_refine_ls_restrained_S_all 0.999
_refine_ls_R_factor_all 0.0858
_refine_ls_R_factor_gt 0.0473
_refine_ls_shift/su_max 0.008
_refine_ls_shift/su_mean 0.000
_refine_ls_structure_factor_coef Fsqd
_refine_ls_weighting_details 'calc w = 1/[\s^2^(Fo^2^)+(0.045P)^2^] where P=(Fo^2^+2Fc^2^)/3'
_refine_ls_weighting_scheme calc
_refine_ls_wR_factor_gt 0.0996
_refine_ls_wR_factor_ref 0.1149
_reflns_number_gt 6378
_reflns_number_total 9909
_reflns_threshold_expression I>2\s(I)
_cod_data_source_file ci2547.cif
_cod_data_source_block I
_cod_original_cell_volume 2116.2(7)
_cod_database_code 2217738
_cod_database_fobs_code 2217738

loop_
_symmetry_equiv_pos_as_xyz
'x, y, z'
'-x, -y, -z'

loop_
_atom_site_type_symbol
_atom_site_label
_atom_site_fract_x
_atom_site_fract_y
_atom_site_fract_z
_atom_site_U_iso_or_equiv
_atom_site_adp_type
_atom_site_calc_flag
_atom_site_refinement_flags
_atom_site_occupancy
C C1 0.5990(3) 0.2216(3) 0.5635(2) 0.0401(8) Uani d . 1
C C2 0.5919(4) 0.2248(4) 0.4811(2) 0.0593(11) Uani d . 1
H H2 0.6541 0.2482 0.4422 0.071 Uiso calc R 1
C C3 0.4926(4) 0.1932(4) 0.4566(3) 0.0626(12) Uani d . 1
H H3 0.4885 0.1961 0.4006 0.075 Uiso calc R 1
C C4 0.4011(4) 0.1583(3) 0.5109(3) 0.0500(10) Uani d . 1
C C5 0.4086(4) 0.1555(3) 0.5919(2) 0.0497(9) Uani d . 1
H H5 0.3462 0.1316 0.6305 0.060 Uiso calc R 1
C C6 0.5058(4) 0.1871(3) 0.6184(2) 0.0444(9) Uani d . 1
H H6 0.5082 0.1850 0.6743 0.053 Uiso calc R 1
C C7 0.2945(4) 0.1269(4) 0.4820(3) 0.0721(13) Uani d . 1
H H7A 0.2363 0.1959 0.4424 0.108 Uiso calc R 1
H H7B 0.2439 0.0969 0.5297 0.108 Uiso calc R 1
H H7C 0.3339 0.0673 0.4552 0.108 Uiso calc R 1
C C8 0.8679(3) 0.1195(3) 0.6269(2) 0.0376(8) Uani d . 1
C C9 0.9652(4) 0.1031(3) 0.6818(2) 0.0524(10) Uani d . 1
H H9 0.9593 0.1624 0.7048 0.063 Uiso calc R 1
C C10 1.0716(4) 0.0011(4) 0.7039(2) 0.0647(12) Uani d . 1
H H10 1.1376 -0.0074 0.7408 0.078 Uiso calc R 1
C C11 1.0815(4) -0.0885(3) 0.6721(2) 0.0580(11) Uani d . 1
C C12 0.9877(4) -0.0710(3) 0.6161(2) 0.0568(11) Uani d . 1
H H12 0.9946 -0.1297 0.5923 0.068 Uiso calc R 1
C C13 0.8816(4) 0.0319(3) 0.5932(2) 0.0482(9) Uani d . 1
H H13 0.8182 0.0417 0.5540 0.058 Uiso calc R 1
C C14 1.1942(5) -0.2021(4) 0.6995(3) 0.0964(19) Uani d . 1
H H14A 1.1901 -0.2389 0.7593 0.145 Uiso calc R 1
H H14B 1.2779 -0.1862 0.6863 0.145 Uiso calc R 1
H H14C 1.1870 -0.2541 0.6703 0.145 Uiso calc R 1
C C15 0.7857(3) 0.3500(3) 0.5080(2) 0.0384(8) Uani d . 1
C C16 0.6944(4) 0.4489(3) 0.4564(2) 0.0509(9) Uani d . 1
H H16 0.6032 0.4585 0.4624 0.061 Uiso calc R 1
C C17 0.7368(4) 0.5328(3) 0.3964(2) 0.0555(11) Uani d . 1
H H17 0.6734 0.5988 0.3619 0.067 Uiso calc R 1
C C18 0.8699(4) 0.5233(3) 0.3852(2) 0.0502(10) Uani d . 1
C C19 0.9593(4) 0.4223(3) 0.4345(2) 0.0537(10) Uani d . 1
H H19 1.0505 0.4112 0.4270 0.064 Uiso calc R 1
C C20 0.9183(4) 0.3373(3) 0.4947(2) 0.0453(9) Uani d . 1
H H20 0.9820 0.2694 0.5271 0.054 Uiso calc R 1
C C21 0.9137(5) 0.6199(3) 0.3232(3) 0.0717(13) Uani d . 1
H H21A 1.0019 0.6136 0.3385 0.107 Uiso calc R 1
H H21B 0.8525 0.6952 0.3234 0.107 Uiso calc R 1
H H21C 0.9151 0.6130 0.2676 0.107 Uiso calc R 1
C C22 0.4778(3) 0.4089(2) 0.8594(2) 0.0339(7) Uani d . 1
C C23 0.3779(4) 0.4611(3) 0.7984(2) 0.0450(9) Uani d . 1
H H23 0.3992 0.4906 0.7419 0.054 Uiso calc R 1
C C24 0.2485(4) 0.4700(3) 0.8197(2) 0.0499(9) Uani d . 1
H H24 0.1825 0.5066 0.7774 0.060 Uiso calc R 1
C C25 0.2130(4) 0.4271(3) 0.9009(3) 0.0510(10) Uani d . 1
C C26 0.3112(4) 0.3759(3) 0.9616(2) 0.0513(10) Uani d . 1
H H26 0.2888 0.3466 1.0178 0.062 Uiso calc R 1
C C27 0.4431(4) 0.3664(3) 0.9419(2) 0.0434(9) Uani d . 1
H H27 0.5085 0.3311 0.9845 0.052 Uiso calc R 1
C C28 0.0725(4) 0.4330(4) 0.9218(3) 0.0729(13) Uani d . 1
H H28A 0.0158 0.5136 0.9009 0.109 Uiso calc R 1
H H28B 0.0643 0.4036 0.9821 0.109 Uiso calc R 1
H H28C 0.0459 0.3855 0.8961 0.109 Uiso calc R 1
C C29 0.6443(3) 0.5526(2) 0.80580(19) 0.0338(7) Uani d . 1
C C30 0.5354(4) 0.6404(3) 0.8164(2) 0.0430(9) Uani d . 1
H H30 0.4555 0.6245 0.8342 0.052 Uiso calc R 1
C C31 0.5418(4) 0.7522(3) 0.8012(2) 0.0520(10) Uani d . 1
H H31 0.4655 0.8117 0.8075 0.062 Uiso calc R 1
C C32 0.6576(4) 0.7778(3) 0.7771(2) 0.0489(10) Uani d . 1
C C33 0.7671(4) 0.6893(3) 0.7667(2) 0.0543(10) Uani d . 1
H H33 0.8474 0.7050 0.7498 0.065 Uiso calc R 1
C C34 0.7607(4) 0.5780(3) 0.7807(2) 0.0462(9) Uani d . 1
H H34 0.8364 0.5189 0.7730 0.055 Uiso calc R 1
C C35 0.6639(5) 0.8986(3) 0.7602(3) 0.0728(14) Uani d . 1
H H35A 0.6054 0.9521 0.7133 0.109 Uiso calc R 1
H H35B 0.7540 0.8992 0.7469 0.109 Uiso calc R 1
H H35C 0.6363 0.9230 0.8094 0.109 Uiso calc R 1
C C36 0.7593(3) 0.3203(3) 0.91027(19) 0.0358(8) Uani d . 1
C C37 0.7520(3) 0.3574(3) 0.9795(2) 0.0404(8) Uani d . 1
H H37 0.6827 0.4237 0.9833 0.048 Uiso calc R 1
C C38 0.8462(4) 0.2972(3) 1.0428(2) 0.0495(9) Uani d . 1
H H38 0.8390 0.3224 1.0899 0.059 Uiso calc R 1
C C39 0.9505(4) 0.2012(3) 1.0386(2) 0.0546(10) Uani d . 1
C C40 0.9580(4) 0.1654(3) 0.9697(2) 0.0545(10) Uani d . 1
H H40 1.0287 0.1001 0.9658 0.065 Uiso calc R 1
C C41 0.8637(3) 0.2234(3) 0.9056(2) 0.0445(9) Uani d . 1
H H41 0.8706 0.1971 0.8590 0.053 Uiso calc R 1
C C42 1.0588(5) 0.1410(4) 1.1040(3) 0.0855(16) Uani d . 1
H H42A 1.0831 0.0569 1.1159 0.128 Uiso calc R 1
H H42B 1.0281 0.1605 1.1547 0.128 Uiso calc R 1
H H42C 1.1354 0.1665 1.0837 0.128 Uiso calc R 1
C C43 0.7044(4) 0.4689(3) 0.6425(2) 0.0429(8) Uani d . 1
C C44 0.3191(5) 0.0384(4) 0.8769(3) 0.0736(13) Uani d . 1
C C45 0.3625(8) -0.0618(5) 0.9469(4) 0.163(3) Uani d . 1
H H45A 0.3399 -0.1256 0.9391 0.245 Uiso calc R 1
H H45B 0.3198 -0.0453 0.9966 0.245 Uiso calc R 1
H H45C 0.4578 -0.0836 0.9535 0.245 Uiso calc R 1
C C46 0.3191(6) 0.1494(4) 0.8789(4) 0.122(2) Uani d . 1
H H46A 0.3996 0.1644 0.8540 0.183 Uiso calc R 1
H H46B 0.3148 0.1493 0.9365 0.183 Uiso calc R 1
H H46C 0.2428 0.2101 0.8476 0.183 Uiso calc R 1
O O1 0.7199(3) 0.5543(2) 0.60038(16) 0.0644(8) Uani d . 1
O O2 0.2868(6) 0.0305(5) 0.8141(3) 0.174(2) Uani d . 1
P P1 0.73025(9) 0.25561(7) 0.60066(5) 0.0366(2) Uani d . 1
P P2 0.64329(8) 0.40376(6) 0.82266(5) 0.0322(2) Uani d . 1
Cl Cl1 0.65594(10) 0.15903(7) 0.80268(5) 0.0504(2) Uani d . 1
Rh Rh1 0.68398(3) 0.33396(2) 0.710084(16) 0.03563(9) Uani d . 1

loop_
_atom_site_aniso_label
_atom_site_aniso_U_11
_atom_site_aniso_U_22
_atom_site_aniso_U_33
_atom_site_aniso_U_12
_atom_site_aniso_U_13
_atom_site_aniso_U_23
C1 0.042(2) 0.0352(18) 0.042(2) -0.0043(16) -0.0072(17) -0.0173(16)
C2 0.058(3) 0.082(3) 0.049(2) -0.023(2) 0.005(2) -0.036(2)
C3 0.062(3) 0.083(3) 0.056(3) -0.021(2) -0.010(2) -0.039(2)
C4 0.045(2) 0.042(2) 0.064(3) -0.0063(18) -0.015(2) -0.0221(19)
C5 0.048(2) 0.0373(19) 0.060(3) -0.0108(17) -0.0059(19) -0.0121(18)
C6 0.052(2) 0.0347(18) 0.045(2) -0.0094(17) -0.0073(18) -0.0127(16)
C7 0.061(3) 0.071(3) 0.093(3) -0.018(2) -0.026(3) -0.032(3)
C8 0.041(2) 0.0357(18) 0.0349(19) -0.0133(15) 0.0020(16) -0.0092(15)
C9 0.059(3) 0.050(2) 0.050(2) -0.014(2) -0.009(2) -0.0178(19)
C10 0.052(3) 0.074(3) 0.050(3) -0.004(2) -0.014(2) -0.008(2)
C11 0.058(3) 0.051(2) 0.042(2) 0.002(2) 0.007(2) -0.0048(19)
C12 0.073(3) 0.037(2) 0.051(2) -0.004(2) 0.009(2) -0.0171(18)
C13 0.057(2) 0.044(2) 0.044(2) -0.0122(19) -0.0021(18) -0.0185(17)
C14 0.092(4) 0.081(3) 0.060(3) 0.030(3) 0.008(3) -0.008(3)
C15 0.045(2) 0.0369(18) 0.0330(19) -0.0080(16) -0.0008(16) -0.0153(15)
C16 0.047(2) 0.056(2) 0.039(2) -0.0055(19) 0.0022(18) -0.0115(18)
C17 0.072(3) 0.042(2) 0.035(2) -0.001(2) -0.004(2) -0.0052(17)
C18 0.069(3) 0.039(2) 0.042(2) -0.018(2) 0.002(2) -0.0110(17)
C19 0.052(2) 0.047(2) 0.058(3) -0.0141(19) 0.003(2) -0.014(2)
C20 0.051(2) 0.0350(18) 0.044(2) -0.0099(17) -0.0031(18) -0.0073(16)
C21 0.096(4) 0.054(3) 0.061(3) -0.028(3) 0.004(3) -0.008(2)
C22 0.044(2) 0.0234(15) 0.0396(19) -0.0116(14) -0.0024(16) -0.0148(14)
C23 0.053(2) 0.046(2) 0.042(2) -0.0219(18) -0.0039(18) -0.0140(17)
C24 0.046(2) 0.048(2) 0.059(3) -0.0163(18) -0.0058(19) -0.0172(19)
C25 0.051(2) 0.048(2) 0.067(3) -0.0218(19) 0.011(2) -0.032(2)
C26 0.061(3) 0.048(2) 0.050(2) -0.024(2) 0.009(2) -0.0179(19)
C27 0.058(2) 0.0387(19) 0.039(2) -0.0208(18) -0.0018(18) -0.0134(16)
C28 0.061(3) 0.086(3) 0.090(3) -0.037(3) 0.020(3) -0.042(3)
C29 0.046(2) 0.0251(15) 0.0323(18) -0.0110(15) -0.0060(15) -0.0097(13)
C30 0.049(2) 0.0307(17) 0.052(2) -0.0097(16) -0.0042(18) -0.0186(16)
C31 0.063(3) 0.0278(17) 0.064(3) -0.0041(18) -0.014(2) -0.0193(17)
C32 0.073(3) 0.0269(17) 0.048(2) -0.0181(19) -0.022(2) -0.0059(16)
C33 0.064(3) 0.041(2) 0.064(3) -0.029(2) -0.009(2) -0.0082(19)
C34 0.046(2) 0.0339(18) 0.061(2) -0.0130(17) -0.0028(18) -0.0166(17)
C35 0.103(4) 0.0286(19) 0.087(3) -0.024(2) -0.035(3) -0.006(2)
C36 0.044(2) 0.0261(16) 0.0368(19) -0.0108(15) -0.0026(15) -0.0084(14)
C37 0.047(2) 0.0356(18) 0.038(2) -0.0117(16) -0.0026(17) -0.0117(15)
C38 0.059(3) 0.054(2) 0.037(2) -0.021(2) -0.0058(18) -0.0114(18)
C39 0.054(3) 0.050(2) 0.053(2) -0.017(2) -0.011(2) -0.0023(19)
C40 0.052(2) 0.0330(19) 0.069(3) -0.0040(18) -0.006(2) -0.0101(19)
C41 0.047(2) 0.0332(18) 0.054(2) -0.0105(17) -0.0046(18) -0.0162(17)
C42 0.077(3) 0.093(4) 0.064(3) -0.014(3) -0.030(3) 0.001(3)
C43 0.053(2) 0.0378(19) 0.040(2) -0.0105(17) 0.0023(17) -0.0192(17)
C44 0.086(4) 0.065(3) 0.079(3) -0.020(3) -0.011(3) -0.035(3)
C45 0.255(10) 0.069(4) 0.099(5) -0.003(5) 0.012(5) 0.008(4)
C46 0.131(5) 0.068(4) 0.176(6) -0.039(4) 0.006(5) -0.044(4)
O1 0.098(2) 0.0425(15) 0.0528(17) -0.0303(16) 0.0102(16) -0.0095(13)
O2 0.221(6) 0.186(5) 0.152(5) -0.071(4) -0.059(4) -0.078(4)
P1 0.0443(5) 0.0336(5) 0.0346(5) -0.0106(4) -0.0017(4) -0.0153(4)
P2 0.0424(5) 0.0236(4) 0.0335(5) -0.0105(4) -0.0028(4) -0.0116(3)
Cl1 0.0841(7) 0.0353(4) 0.0416(5) -0.0291(5) 0.0002(5) -0.0145(4)
Rh1 0.04978(18) 0.02744(14) 0.03398(16) -0.01380(12) 0.00046(12) -0.01354(11)

loop_
_atom_type_symbol
_atom_type_description
_atom_type_scat_dispersion_real
_atom_type_scat_dispersion_imag
_atom_type_scat_source
C C 0.0033 0.0016 'International Tables Vol C Tables 4.2.6.8 and 6.1.1.4'
H H 0.0000 0.0000 'International Tables Vol C Tables 4.2.6.8 and 6.1.1.4'
O O 0.0106 0.0060 'International Tables Vol C Tables 4.2.6.8 and 6.1.1.4'
P P 0.1023 0.0942 'International Tables Vol C Tables 4.2.6.8 and 6.1.1.4'
Cl Cl 0.1484 0.1585 'International Tables Vol C Tables 4.2.6.8 and 6.1.1.4'
Rh Rh -1.1178 0.9187 'International Tables Vol C Tables 4.2.6.8 and 6.1.1.4'

loop_
_geom_angle_atom_site_label_1
_geom_angle_atom_site_label_2
_geom_angle_atom_site_label_3
_geom_angle
_geom_angle_publ_flag
C6 C1 C2 118.3(3) ?
C6 C1 P1 119.8(3) ?
C2 C1 P1 121.9(3) ?
C3 C2 C1 119.7(4) ?
C3 C2 H2 120.2 ?
C1 C2 H2 120.2 ?
C4 C3 C2 122.1(4) ?
C4 C3 H3 119.0 ?
C2 C3 H3 119.0 ?
C3 C4 C5 117.9(3) ?
C3 C4 C7 120.6(4) ?
C5 C4 C7 121.5(4) ?
C4 C5 C6 121.5(4) ?
C4 C5 H5 119.2 ?
C6 C5 H5 119.2 ?
C1 C6 C5 120.5(3) ?
C1 C6 H6 119.7 ?
C5 C6 H6 119.7 ?
C4 C7 H7A 109.5 ?
C4 C7 H7B 109.5 ?
H7A C7 H7B 109.5 ?
C4 C7 H7C 109.5 ?
H7A C7 H7C 109.5 ?
H7B C7 H7C 109.5 ?
C13 C8 C9 117.6(3) ?
C13 C8 P1 123.2(3) ?
C9 C8 P1 119.2(3) ?
C8 C9 C10 121.4(4) ?
C8 C9 H9 119.3 ?
C10 C9 H9 119.3 ?
C9 C10 C11 120.4(4) ?
C9 C10 H10 119.8 ?
C11 C10 H10 119.8 ?
C12 C11 C10 118.1(4) ?
C12 C11 C14 121.6(4) ?
C10 C11 C14 120.4(4) ?
C11 C12 C13 121.5(4) ?
C11 C12 H12 119.2 ?
C13 C12 H12 119.2 ?
C8 C13 C12 120.9(3) ?
C8 C13 H13 119.6 ?
C12 C13 H13 119.6 ?
C11 C14 H14A 109.5 ?
C11 C14 H14B 109.5 ?
H14A C14 H14B 109.5 ?
C11 C14 H14C 109.5 ?
H14A C14 H14C 109.5 ?
H14B C14 H14C 109.5 ?
C20 C15 C16 117.9(3) ?
C20 C15 P1 121.3(3) ?
C16 C15 P1 120.0(3) ?
C17 C16 C15 120.2(4) ?
C17 C16 H16 119.9 ?
C15 C16 H16 119.9 ?
C16 C17 C18 122.2(3) ?
C16 C17 H17 118.9 ?
C18 C17 H17 118.9 ?
C19 C18 C17 116.7(3) ?
C19 C18 C21 121.9(4) ?
C17 C18 C21 121.3(4) ?
C18 C19 C20 121.7(4) ?
C18 C19 H19 119.2 ?
C20 C19 H19 119.2 ?
C15 C20 C19 121.2(3) ?
C15 C20 H20 119.4 ?
C19 C20 H20 119.4 ?
C18 C21 H21A 109.5 ?
C18 C21 H21B 109.5 ?
H21A C21 H21B 109.5 ?
C18 C21 H21C 109.5 ?
H21A C21 H21C 109.5 ?
H21B C21 H21C 109.5 ?
C27 C22 C23 118.2(3) ?
C27 C22 P2 125.8(3) ?
C23 C22 P2 115.9(3) ?
C24 C23 C22 120.6(3) ?
C24 C23 H23 119.7 ?
C22 C23 H23 119.7 ?
C25 C24 C23 121.8(4) ?
C25 C24 H24 119.1 ?
C23 C24 H24 119.1 ?
C24 C25 C26 117.9(4) ?
C24 C25 C28 120.6(4) ?
C26 C25 C28 121.5(4) ?
C25 C26 C27 121.6(4) ?
C25 C26 H26 119.2 ?
C27 C26 H26 119.2 ?
C22 C27 C26 119.9(3) ?
C22 C27 H27 120.0 ?
C26 C27 H27 120.0 ?
C25 C28 H28A 109.5 ?
C25 C28 H28B 109.5 ?
H28A C28 H28B 109.5 ?
C25 C28 H28C 109.5 ?
H28A C28 H28C 109.5 ?
H28B C28 H28C 109.5 ?
C30 C29 C34 118.4(3) ?
C30 C29 P2 123.4(3) ?
C34 C29 P2 118.1(2) ?
C29 C30 C31 120.7(3) ?
C29 C30 H30 119.7 ?
C31 C30 H30 119.7 ?
C32 C31 C30 121.2(3) ?
C32 C31 H31 119.4 ?
C30 C31 H31 119.4 ?
C31 C32 C33 118.0(3) ?
C31 C32 C35 121.1(4) ?
C33 C32 C35 120.9(4) ?
C32 C33 C34 121.0(4) ?
C32 C33 H33 119.5 ?
C34 C33 H33 119.5 ?
C29 C34 C33 120.6(3) ?
C29 C34 H34 119.7 ?
C33 C34 H34 119.7 ?
C32 C35 H35A 109.5 ?
C32 C35 H35B 109.5 ?
H35A C35 H35B 109.5 ?
C32 C35 H35C 109.5 ?
H35A C35 H35C 109.5 ?
H35B C35 H35C 109.5 ?
C37 C36 C41 118.8(3) ?
C37 C36 P2 121.0(2) ?
C41 C36 P2 120.0(3) ?
C38 C37 C36 120.1(3) ?
C38 C37 H37 119.9 ?
C36 C37 H37 119.9 ?
C39 C38 C37 121.5(3) ?
C39 C38 H38 119.2 ?
C37 C38 H38 119.2 ?
C40 C39 C38 118.2(3) ?
C40 C39 C42 119.9(4) ?
C38 C39 C42 121.8(4) ?
C39 C40 C41 121.5(3) ?
C39 C40 H40 119.2 ?
C41 C40 H40 119.2 ?
C36 C41 C40 119.8(3) ?
C36 C41 H41 120.1 ?
C40 C41 H41 120.1 ?
C39 C42 H42A 109.5 ?
C39 C42 H42B 109.5 ?
H42A C42 H42B 109.5 ?
C39 C42 H42C 109.5 ?
H42A C42 H42C 109.5 ?
H42B C42 H42C 109.5 ?
O1 C43 Rh1 178.5(3) ?
O2 C44 C45 120.1(5) ?
O2 C44 C46 119.4(6) ?
C45 C44 C46 120.5(5) ?
C44 C45 H45A 109.5 ?
C44 C45 H45B 109.5 ?
H45A C45 H45B 109.5 ?
C44 C45 H45C 109.5 ?
H45A C45 H45C 109.5 ?
H45B C45 H45C 109.5 ?
C44 C46 H46A 109.5 ?
C44 C46 H46B 109.5 ?
H46A C46 H46B 109.5 ?
C44 C46 H46C 109.5 ?
H46A C46 H46C 109.5 ?
H46B C46 H46C 109.5 ?
C1 P1 C15 105.08(16) ?
C1 P1 C8 104.96(15) ?
C15 P1 C8 103.74(15) ?
C1 P1 Rh1 117.85(12) ?
C15 P1 Rh1 112.37(10) ?
C8 P1 Rh1 111.61(11) ?
C22 P2 C36 108.70(15) ?
C22 P2 C29 102.88(14) ?
C36 P2 C29 101.69(14) ?
C22 P2 Rh1 109.37(10) ?
C36 P2 Rh1 115.03(11) ?
C29 P2 Rh1 118.15(11) ?
C43 Rh1 P2 91.43(10) y
C43 Rh1 P1 90.55(10) y
P2 Rh1 P1 177.46(3) y
C43 Rh1 Cl1 178.12(10) y
P2 Rh1 Cl1 86.69(3) y
P1 Rh1 Cl1 91.33(3) y

loop_
_geom_bond_atom_site_label_1
_geom_bond_atom_site_label_2
_geom_bond_distance
_geom_bond_publ_flag
C1 C6 1.390(5) ?
C1 C2 1.403(5) ?
C1 P1 1.830(3) ?
C2 C3 1.401(5) ?
C2 H2 0.95 ?
C3 C4 1.373(5) ?
C3 H3 0.95 ?
C4 C5 1.382(5) ?
C4 C7 1.505(5) ?
C5 C6 1.397(5) ?
C5 H5 0.95 ?
C6 H6 0.95 ?
C7 H7A 0.98 ?
C7 H7B 0.98 ?
C7 H7C 0.98 ?
C8 C13 1.387(4) ?
C8 C9 1.389(5) ?
C8 P1 1.840(3) ?
C9 C10 1.397(5) ?
C9 H9 0.95 ?
C10 C11 1.399(6) ?
C10 H10 0.95 ?
C11 C12 1.368(5) ?
C11 C14 1.526(5) ?
C12 C13 1.404(5) ?
C12 H12 0.95 ?
C13 H13 0.95 ?
C14 H14A 0.98 ?
C14 H14B 0.98 ?
C14 H14C 0.98 ?
C15 C20 1.391(5) ?
C15 C16 1.405(5) ?
C15 P1 1.837(3) ?
C16 C17 1.391(5) ?
C16 H16 0.95 ?
C17 C18 1.400(5) ?
C17 H17 0.95 ?
C18 C19 1.393(5) ?
C18 C21 1.523(5) ?
C19 C20 1.394(5) ?
C19 H19 0.95 ?
C20 H20 0.95 ?
C21 H21A 0.98 ?
C21 H21B 0.98 ?
C21 H21C 0.98 ?
C22 C27 1.398(4) ?
C22 C23 1.405(5) ?
C22 P2 1.825(3) ?
C23 C24 1.387(5) ?
C23 H23 0.95 ?
C24 C25 1.385(5) ?
C24 H24 0.95 ?
C25 C26 1.389(5) ?
C25 C28 1.508(5) ?
C26 C27 1.407(5) ?
C26 H26 0.95 ?
C27 H27 0.95 ?
C28 H28A 0.98 ?
C28 H28B 0.98 ?
C28 H28C 0.98 ?
C29 C30 1.386(4) ?
C29 C34 1.395(5) ?
C29 P2 1.843(3) ?
C30 C31 1.399(4) ?
C30 H30 0.95 ?
C31 C32 1.387(5) ?
C31 H31 0.95 ?
C32 C33 1.394(5) ?
C32 C35 1.506(4) ?
C33 C34 1.396(4) ?
C33 H33 0.95 ?
C34 H34 0.95 ?
C35 H35A 0.98 ?
C35 H35B 0.98 ?
C35 H35C 0.98 ?
C36 C37 1.400(4) ?
C36 C41 1.401(4) ?
C36 P2 1.836(3) ?
C37 C38 1.392(5) ?
C37 H37 0.95 ?
C38 C39 1.391(5) ?
C38 H38 0.95 ?
C39 C40 1.385(5) ?
C39 C42 1.515(5) ?
C40 C41 1.401(5) ?
C40 H40 0.95 ?
C41 H41 0.95 ?
C42 H42A 0.98 ?
C42 H42B 0.98 ?
C42 H42C 0.98 ?
C43 O1 1.154(4) ?
C43 Rh1 1.812(4) y
C44 O2 1.203(6) ?
C44 C45 1.417(6) ?
C44 C46 1.438(6) ?
C45 H45A 0.98 ?
C45 H45B 0.98 ?
C45 H45C 0.98 ?
C46 H46A 0.98 ?
C46 H46B 0.98 ?
C46 H46C 0.98 ?
P1 Rh1 2.3449(9) y
P2 Rh1 2.3283(9) y
Cl1 Rh1 2.3822(9) y

loop_
_geom_hbond_atom_site_label_D
_geom_hbond_atom_site_label_H
_geom_hbond_atom_site_label_A
_geom_hbond_site_symmetry_A
_geom_hbond_distance_DH
_geom_hbond_distance_HA
_geom_hbond_distance_DA
_geom_hbond_angle_DHA
C10 H10 O2 1_655 0.95 2.38 3.302(8) 163
C46 H46A Cl1 . 0.98 2.81 3.773(7) 168

loop_
_geom_torsion_atom_site_label_1
_geom_torsion_atom_site_label_2
_geom_torsion_atom_site_label_3
_geom_torsion_atom_site_label_4
_geom_torsion
C6 C1 C2 C3 -0.2(6)
P1 C1 C2 C3 177.3(3)
C1 C2 C3 C4 -0.3(6)
C2 C3 C4 C5 0.4(6)
C2 C3 C4 C7 179.0(4)
C3 C4 C5 C6 0.1(5)
C7 C4 C5 C6 -178.6(3)
C2 C1 C6 C5 0.6(5)
P1 C1 C6 C5 -176.9(2)
C4 C5 C6 C1 -0.5(5)
C13 C8 C9 C10 -1.4(6)
P1 C8 C9 C10 179.8(3)
C8 C9 C10 C11 -1.2(6)
C9 C10 C11 C12 3.0(6)
C9 C10 C11 C14 -177.1(4)
C10 C11 C12 C13 -2.3(6)
C14 C11 C12 C13 177.7(4)
C9 C8 C13 C12 2.1(5)
P1 C8 C13 C12 -179.2(3)
C11 C12 C13 C8 -0.2(6)
C20 C15 C16 C17 -2.6(5)
P1 C15 C16 C17 167.0(3)
C15 C16 C17 C18 -0.4(6)
C16 C17 C18 C19 3.0(5)
C16 C17 C18 C21 -175.8(3)
C17 C18 C19 C20 -2.7(5)
C21 C18 C19 C20 176.1(3)
C16 C15 C20 C19 2.9(5)
P1 C15 C20 C19 -166.6(3)
C18 C19 C20 C15 -0.2(5)
C27 C22 C23 C24 0.0(5)
P2 C22 C23 C24 -179.7(2)
C22 C23 C24 C25 -0.8(5)
C23 C24 C25 C26 1.1(5)
C23 C24 C25 C28 -177.2(3)
C24 C25 C26 C27 -0.7(5)
C28 C25 C26 C27 177.6(3)
C23 C22 C27 C26 0.5(5)
P2 C22 C27 C26 -179.9(2)
C25 C26 C27 C22 -0.1(5)
C34 C29 C30 C31 0.8(5)
P2 C29 C30 C31 -178.9(3)
C29 C30 C31 C32 -1.6(6)
C30 C31 C32 C33 1.4(6)
C30 C31 C32 C35 179.5(3)
C31 C32 C33 C34 -0.5(6)
C35 C32 C33 C34 -178.6(4)
C30 C29 C34 C33 0.1(5)
P2 C29 C34 C33 179.8(3)
C32 C33 C34 C29 -0.2(6)
C41 C36 C37 C38 -1.0(5)
P2 C36 C37 C38 -175.7(3)
C36 C37 C38 C39 1.3(5)
C37 C38 C39 C40 -0.7(6)
C37 C38 C39 C42 175.2(4)
C38 C39 C40 C41 -0.1(6)
C42 C39 C40 C41 -176.1(4)
C37 C36 C41 C40 0.2(5)
P2 C36 C41 C40 174.9(3)
C39 C40 C41 C36 0.4(6)
C6 C1 P1 C15 -157.5(3)
C2 C1 P1 C15 25.0(3)
C6 C1 P1 C8 93.4(3)
C2 C1 P1 C8 -84.0(3)
C6 C1 P1 Rh1 -31.5(3)
C2 C1 P1 Rh1 151.1(3)
C20 C15 P1 C1 -138.6(3)
C16 C15 P1 C1 52.1(3)
C20 C15 P1 C8 -28.7(3)
C16 C15 P1 C8 162.0(3)
C20 C15 P1 Rh1 92.0(3)
C16 C15 P1 Rh1 -77.3(3)
C13 C8 P1 C1 23.0(3)
C9 C8 P1 C1 -158.4(3)
C13 C8 P1 C15 -87.1(3)
C9 C8 P1 C15 91.6(3)
C13 C8 P1 Rh1 151.7(3)
C9 C8 P1 Rh1 -29.6(3)
C27 C22 P2 C36 5.7(3)
C23 C22 P2 C36 -174.6(2)
C27 C22 P2 C29 -101.5(3)
C23 C22 P2 C29 78.1(3)
C27 C22 P2 Rh1 132.1(2)
C23 C22 P2 Rh1 -48.3(2)
C37 C36 P2 C22 -61.6(3)
C41 C36 P2 C22 123.7(3)
C37 C36 P2 C29 46.4(3)
C41 C36 P2 C29 -128.2(3)
C37 C36 P2 Rh1 175.4(2)
C41 C36 P2 Rh1 0.8(3)
C30 C29 P2 C22 -3.3(3)
C34 C29 P2 C22 177.0(3)
C30 C29 P2 C36 -115.8(3)
C34 C29 P2 C36 64.5(3)
C30 C29 P2 Rh1 117.3(3)
C34 C29 P2 Rh1 -62.4(3)
C22 P2 Rh1 C43 117.67(16)
C36 P2 Rh1 C43 -119.70(16)
C29 P2 Rh1 C43 0.54(17)
C22 P2 Rh1 Cl1 -62.38(11)
C36 P2 Rh1 Cl1 60.25(12)
C29 P2 Rh1 Cl1 -179.51(12)
C1 P1 Rh1 C43 -114.47(17)
C15 P1 Rh1 C43 7.91(16)
C8 P1 Rh1 C43 123.98(16)
C1 P1 Rh1 Cl1 65.64(13)
C15 P1 Rh1 Cl1 -171.98(12)
C8 P1 Rh1 Cl1 -55.92(12)
